data_4127242
loop_
_publ_author_name
'Shao, Baihao'
'Qian, Hai'
'Li, Quan'
'Aprahamian, Ivan'

_publ_section_title
;
 Structure Property Analysis of the Solution and Solid-State Properties of
 Bistable Photochromic Hydrazones.
;
_journal_issue 20
_journal_name_full 'Journal of the American Chemical Society'
_journal_page_first 8364
_journal_page_last 8371
_journal_paper_doi 10.1021/jacs.9b03932
_journal_volume 141
_journal_year 2019
_chemical_formula_moiety 'C16 H15 N3 O4'
_chemical_formula_sum 'C16 H15 N3 O4'
_chemical_formula_weight 313.31
_space_group_crystal_system monoclinic
_space_group_IT_number 15
_space_group_name_Hall '-C 2yc'
_space_group_name_H-M_alt 'C 1 2/c 1'
_symmetry_space_group_name_Hall '-C 2yc'
_symmetry_space_group_name_H-M 'C 1 2/c 1'
_atom_sites_solution_hydrogens mixed
_atom_sites_solution_primary dual
_audit_creation_date 2018-03-29
_audit_creation_method
;
Olex2 1.2-alpha
(compiled 2018.03.09 svn.r3491 for OlexSys, GUI svn.r5480)
;
_cell_angle_alpha 90
_cell_angle_beta 91.890(2)
_cell_angle_gamma 90
_cell_formula_units_Z 8
_cell_length_a 19.898(4)
_cell_length_b 20.674(4)
_cell_length_c 7.2318(13)
_cell_measurement_reflns_used 1488
_cell_measurement_temperature 173(2)
_cell_measurement_theta_max 21.067
_cell_measurement_theta_min 2.842
_cell_volume 2973.3(10)
_computing_cell_refinement 'SAINT v8.34A (Bruker, 2013)'
_computing_data_collection 'COSMO (BRUKER, V1.61, 2009)'
_computing_data_reduction 'SAINT v8.34A (Bruker, 2013)'
_computing_molecular_graphics 'Olex2 (Dolomanov et al., 2009)'
_computing_publication_material 'Olex2 (Dolomanov et al., 2009)'
_computing_structure_refinement 'XL (Sheldrick, 2008)'
_computing_structure_solution 'ShelXT (Sheldrick, 2015)'
_diffrn_ambient_temperature 173(2)
_diffrn_detector_area_resol_mean 8.36
_diffrn_measured_fraction_theta_full 1.000
_diffrn_measured_fraction_theta_max 0.997
_diffrn_measurement_device_type 'Bruker APEX-II CCD'
_diffrn_measurement_method \w
_diffrn_radiation_monochromator graphite
_diffrn_radiation_type MoK\a
_diffrn_radiation_wavelength 0.71073
_diffrn_reflns_av_R_equivalents 0.0759
_diffrn_reflns_av_unetI/netI 0.0765
_diffrn_reflns_Laue_measured_fraction_full 1.000
_diffrn_reflns_Laue_measured_fraction_max 0.997
_diffrn_reflns_limit_h_max 23
_diffrn_reflns_limit_h_min -23
_diffrn_reflns_limit_k_max 24
_diffrn_reflns_limit_k_min -24
_diffrn_reflns_limit_l_max 8
_diffrn_reflns_limit_l_min -8
_diffrn_reflns_number 10081
_diffrn_reflns_point_group_measured_fraction_full 1.000
_diffrn_reflns_point_group_measured_fraction_max 0.997
_diffrn_reflns_theta_full 25.242
_diffrn_reflns_theta_max 25.424
_diffrn_reflns_theta_min 1.421
_diffrn_source 'sealed tube'
_diffrn_standards_number 0
_exptl_absorpt_coefficient_mu 0.103
_exptl_absorpt_correction_T_max 0.7452
_exptl_absorpt_correction_T_min 0.6478
_exptl_absorpt_correction_type multi-scan
_exptl_absorpt_process_details
'SADABS-2014/5 (Bruker,2014/5) was used for absorption correction. wR2(int) was 0.0727 before and 0.0627 after correction. The Ratio of minimum to maximum transmission is 0.8693. The \l/2 correction factor is 0.00150.'
_exptl_crystal_colour yellow
_exptl_crystal_colour_primary yellow
_exptl_crystal_density_diffrn 1.400
_exptl_crystal_description chunk
_exptl_crystal_F_000 1312
_exptl_crystal_recrystallization_method 'used as received'
_exptl_crystal_size_max 0.247
_exptl_crystal_size_mid 0.225
_exptl_crystal_size_min 0.14
_refine_diff_density_max 0.326
_refine_diff_density_min -0.288
_refine_diff_density_rms 0.067
_refine_ls_extinction_method none
_refine_ls_goodness_of_fit_ref 0.968
_refine_ls_hydrogen_treatment mixed
_refine_ls_matrix_type full
_refine_ls_number_parameters 213
_refine_ls_number_reflns 2746
_refine_ls_number_restraints 0
_refine_ls_restrained_S_all 0.968
_refine_ls_R_factor_all 0.1196
_refine_ls_R_factor_gt 0.0634
_refine_ls_shift/su_max 0.000
_refine_ls_shift/su_mean 0.000
_refine_ls_structure_factor_coef Fsqd
_refine_ls_weighting_details 'w=1/[\s^2^(Fo^2^)+(0.1009P)^2^] where P=(Fo^2^+2Fc^2^)/3'
_refine_ls_weighting_scheme calc
_refine_ls_wR_factor_gt 0.1567
_refine_ls_wR_factor_ref 0.1993
_reflns_Friedel_coverage 0.000
_reflns_number_gt 1427
_reflns_number_total 2746
_reflns_threshold_expression 'I > 2\s(I)'
_cod_data_source_file ja9b03932_si_002.cif
_cod_data_source_block ia318a
_cod_depositor_comments 'Adding full bibliography for 4127241--4127247.cif.'
_cod_database_code 4127242
_shelxl_version_number 2014/6
_shelx_space_group_comment
;
The symmetry employed for this shelxl refinement is uniquely defined
by the following loop, which should always be used as a source of
symmetry information in preference to the above space-group names.
They are only intended as comments.
;
_shelx_estimated_absorpt_t_max 0.986
_shelx_estimated_absorpt_t_min 0.975
_olex2_refinement_description
;
1. Fixed Uiso
 At 1.2 times of:
  All C(H) groups, All C(H,H) groups
 At 1.5 times of:
  All C(H,H,H) groups
2.a Secondary CH2 refined with riding coordinates:
 C15(H15A,H15B)
2.b Aromatic/amide H refined with riding coordinates:
 C4(H4), C5(H5), C7(H7), C8(H8), C10(H10), C11(H11), C12(H12), C13(H13),
 C14(H14)
2.c Idealised Me refined as rotating group:
 C16(H16A,H16B,H16C)
;
_olex2_diffrn_ambient_temperature_device 'Oxford Cryosystems'
_olex2_exptl_crystal_mounting_method 'The crystal was mounted on a nylon loop with paratone oil'
_olex2_submission_original_sample_id BHS-Hz-topNO2
_olex2_submission_special_instructions 'No special instructions were received'

loop_
_space_group_symop_operation_xyz
'x, y, z'
'-x, y, -z+1/2'
'x+1/2, y+1/2, z'
'-x+1/2, y+1/2, -z+1/2'
'-x, -y, -z'
'x, -y, z-1/2'
'-x+1/2, -y+1/2, -z'
'x+1/2, -y+1/2, z-1/2'

loop_
_atom_site_label
_atom_site_type_symbol
_atom_site_fract_x
_atom_site_fract_y
_atom_site_fract_z
_atom_site_U_iso_or_equiv
_atom_site_adp_type
_atom_site_occupancy
_atom_site_site_symmetry_order
_atom_site_calc_flag
_atom_site_refinement_flags_posn
O1 O 0.67494(11) 0.18557(11) 0.3297(3) 0.0382(6) Uani 1 1 d .
O2 O 0.59930(12) 0.10675(12) 0.3651(3) 0.0428(7) Uani 1 1 d .
O3 O 0.66033(13) 0.50175(12) 0.2170(4) 0.0521(8) Uani 1 1 d .
O4 O 0.57311(13) 0.52419(12) 0.3743(4) 0.0511(7) Uani 1 1 d .
N1 N 0.50697(14) 0.20237(13) 0.4848(4) 0.0353(7) Uani 1 1 d .
N2 N 0.48939(15) 0.14186(16) 0.5155(4) 0.0384(8) Uani 1 1 d .
N3 N 0.61138(15) 0.48527(14) 0.3047(4) 0.0400(8) Uani 1 1 d .
C1 C 0.61321(17) 0.16426(18) 0.3665(4) 0.0348(8) Uani 1 1 d .
C2 C 0.56521(16) 0.21580(17) 0.4117(4) 0.0327(8) Uani 1 1 d .
C3 C 0.57795(16) 0.28550(17) 0.3799(4) 0.0333(8) Uani 1 1 d .
C4 C 0.61963(16) 0.30766(16) 0.2425(4) 0.0344(8) Uani 1 1 d .
H4 H 0.6412 0.2773 0.1656 0.041 Uiso 1 1 calc R
C5 C 0.63010(16) 0.37274(17) 0.2162(5) 0.0372(9) Uani 1 1 d .
H5 H 0.6590 0.3873 0.1230 0.045 Uiso 1 1 calc R
C6 C 0.59804(16) 0.41658(16) 0.3270(5) 0.0350(8) Uani 1 1 d .
C7 C 0.55508(16) 0.39637(17) 0.4602(5) 0.0371(9) Uani 1 1 d .
H7 H 0.5325 0.4271 0.5335 0.045 Uiso 1 1 calc R
C8 C 0.54522(16) 0.33155(18) 0.4860(4) 0.0368(9) Uani 1 1 d .
H8 H 0.5155 0.3176 0.5781 0.044 Uiso 1 1 calc R
C9 C 0.42754(16) 0.12693(17) 0.5895(4) 0.0350(8) Uani 1 1 d .
C10 C 0.38210(17) 0.17299(17) 0.6451(4) 0.0356(9) Uani 1 1 d .
H10 H 0.3927 0.2177 0.6365 0.043 Uiso 1 1 calc R
C11 C 0.32068(17) 0.15363(17) 0.7139(5) 0.0379(9) Uani 1 1 d .
H11 H 0.2891 0.1852 0.7508 0.046 Uiso 1 1 calc R
C12 C 0.30548(17) 0.08871(17) 0.7285(5) 0.0389(9) Uani 1 1 d .
H12 H 0.2635 0.0756 0.7749 0.047 Uiso 1 1 calc R
C13 C 0.35147(18) 0.04297(19) 0.6755(5) 0.0444(10) Uani 1 1 d .
H13 H 0.3413 -0.0017 0.6874 0.053 Uiso 1 1 calc R
C14 C 0.41171(17) 0.06149(18) 0.6056(5) 0.0405(9) Uani 1 1 d .
H14 H 0.4428 0.0296 0.5680 0.049 Uiso 1 1 calc R
C15 C 0.72343(16) 0.13545(16) 0.2850(5) 0.0379(9) Uani 1 1 d .
H15A H 0.7078 0.1112 0.1736 0.046 Uiso 1 1 calc R
H15B H 0.7291 0.1046 0.3892 0.046 Uiso 1 1 calc R
C16 C 0.78892(17) 0.16921(17) 0.2502(5) 0.0456(10) Uani 1 1 d .
H16A H 0.7836 0.1966 0.1402 0.068 Uiso 1 1 calc GR
H16B H 0.8240 0.1369 0.2305 0.068 Uiso 1 1 calc GR
H16C H 0.8017 0.1960 0.3574 0.068 Uiso 1 1 calc GR
H2 H 0.515(2) 0.113(2) 0.466(6) 0.079(16) Uiso 1 1 d .

loop_
_atom_site_aniso_label
_atom_site_aniso_U_11
_atom_site_aniso_U_22
_atom_site_aniso_U_33
_atom_site_aniso_U_23
_atom_site_aniso_U_13
_atom_site_aniso_U_12
O1 0.0309(13) 0.0376(15) 0.0462(15) -0.0011(11) 0.0057(11) 0.0029(11)
O2 0.0388(15) 0.0371(16) 0.0529(16) -0.0008(12) 0.0072(12) -0.0021(12)
O3 0.0442(16) 0.0371(16) 0.076(2) 0.0019(13) 0.0143(14) -0.0026(13)
O4 0.0529(17) 0.0379(16) 0.0630(18) -0.0044(13) 0.0101(14) 0.0123(13)
N1 0.0323(17) 0.0368(19) 0.0367(16) 0.0044(13) 0.0004(13) -0.0029(13)
N2 0.0313(17) 0.0366(19) 0.0476(19) 0.0014(15) 0.0054(14) -0.0035(15)
N3 0.0346(17) 0.0348(19) 0.0507(19) -0.0021(15) 0.0023(15) 0.0012(15)
C1 0.034(2) 0.038(2) 0.0321(19) -0.0010(15) -0.0001(15) -0.0042(17)
C2 0.0276(18) 0.040(2) 0.0305(18) -0.0021(15) 0.0024(15) 0.0016(16)
C3 0.0301(19) 0.035(2) 0.0349(18) -0.0027(15) -0.0010(15) -0.0026(16)
C4 0.034(2) 0.032(2) 0.038(2) -0.0032(15) 0.0023(16) 0.0018(16)
C5 0.0279(19) 0.042(2) 0.042(2) -0.0023(17) 0.0011(16) 0.0030(16)
C6 0.0296(19) 0.029(2) 0.046(2) -0.0001(16) -0.0023(16) 0.0030(16)
C7 0.032(2) 0.036(2) 0.044(2) -0.0054(16) 0.0013(16) 0.0043(16)
C8 0.0275(19) 0.047(3) 0.0361(19) -0.0056(17) 0.0055(15) 0.0004(17)
C9 0.0303(19) 0.037(2) 0.038(2) 0.0010(16) 0.0037(16) -0.0036(16)
C10 0.038(2) 0.032(2) 0.037(2) 0.0025(15) -0.0004(16) -0.0008(16)
C11 0.034(2) 0.039(2) 0.041(2) 0.0030(17) 0.0031(16) 0.0005(17)
C12 0.033(2) 0.044(2) 0.041(2) 0.0017(17) 0.0062(16) -0.0023(17)
C13 0.044(2) 0.034(2) 0.056(2) 0.0024(17) 0.0077(19) -0.0043(18)
C14 0.034(2) 0.037(2) 0.051(2) 0.0005(17) 0.0073(17) -0.0030(17)
C15 0.037(2) 0.033(2) 0.045(2) 0.0027(16) 0.0094(16) 0.0101(16)
C16 0.038(2) 0.040(2) 0.059(2) 0.0003(18) 0.0100(18) 0.0048(18)

loop_
_atom_type_symbol
_atom_type_description
_atom_type_scat_dispersion_real
_atom_type_scat_dispersion_imag
_atom_type_scat_source
C C 0.0033 0.0016 'International Tables Vol C Tables 4.2.6.8 and 6.1.1.4'
H H 0.0000 0.0000 'International Tables Vol C Tables 4.2.6.8 and 6.1.1.4'
N N 0.0061 0.0033 'International Tables Vol C Tables 4.2.6.8 and 6.1.1.4'
O O 0.0106 0.0060 'International Tables Vol C Tables 4.2.6.8 and 6.1.1.4'

loop_
_geom_angle_atom_site_label_1
_geom_angle_atom_site_label_2
_geom_angle_atom_site_label_3
_geom_angle
C1 O1 C15 115.3(3)
C2 N1 N2 120.5(3)
N1 N2 C9 121.2(3)
N1 N2 H2 114(3)
C9 N2 H2 123(3)
O3 N3 C6 118.6(3)
O4 N3 O3 122.9(3)
O4 N3 C6 118.5(3)
O1 C1 C2 114.3(3)
O2 C1 O1 121.9(3)
O2 C1 C2 123.8(3)
N1 C2 C1 121.4(3)
N1 C2 C3 115.1(3)
C1 C2 C3 123.5(3)
C4 C3 C2 122.6(3)
C4 C3 C8 117.8(3)
C8 C3 C2 119.5(3)
C3 C4 H4 119.4
C5 C4 C3 121.1(3)
C5 C4 H4 119.4
C4 C5 H5 120.4
C4 C5 C6 119.2(3)
C6 C5 H5 120.4
C5 C6 N3 119.2(3)
C7 C6 N3 119.6(3)
C7 C6 C5 121.2(3)
C6 C7 H7 120.4
C8 C7 C6 119.3(3)
C8 C7 H7 120.4
C3 C8 H8 119.3
C7 C8 C3 121.4(3)
C7 C8 H8 119.3
N2 C9 C14 116.9(3)
C10 C9 N2 123.6(3)
C10 C9 C14 119.5(3)
C9 C10 H10 120.1
C9 C10 C11 119.7(3)
C11 C10 H10 120.1
C10 C11 H11 119.9
C12 C11 C10 120.2(3)
C12 C11 H11 119.9
C11 C12 H12 120.1
C13 C12 C11 119.7(3)
C13 C12 H12 120.1
C12 C13 H13 119.8
C14 C13 C12 120.5(3)
C14 C13 H13 119.8
C9 C14 H14 119.8
C13 C14 C9 120.3(3)
C13 C14 H14 119.8
O1 C15 H15A 110.4
O1 C15 H15B 110.4
O1 C15 C16 106.9(3)
H15A C15 H15B 108.6
C16 C15 H15A 110.4
C16 C15 H15B 110.4
C15 C16 H16A 109.5
C15 C16 H16B 109.5
C15 C16 H16C 109.5
H16A C16 H16B 109.5
H16A C16 H16C 109.5
H16B C16 H16C 109.5

loop_
_geom_bond_atom_site_label_1
_geom_bond_atom_site_label_2
_geom_bond_distance
O1 C1 1.340(4)
O1 C15 1.459(4)
O2 C1 1.221(4)
O3 N3 1.228(3)
O4 N3 1.227(3)
N1 N2 1.320(4)
N1 C2 1.319(4)
N2 C9 1.393(4)
N2 H2 0.87(4)
N3 C6 1.455(4)
C1 C2 1.475(5)
C2 C3 1.482(5)
C3 C4 1.393(4)
C3 C8 1.397(4)
C4 H4 0.9500
C4 C5 1.376(5)
C5 H5 0.9500
C5 C6 1.380(4)
C6 C7 1.374(4)
C7 H7 0.9500
C7 C8 1.368(5)
C8 H8 0.9500
C9 C10 1.382(5)
C9 C14 1.395(5)
C10 H10 0.9500
C10 C11 1.393(4)
C11 H11 0.9500
C11 C12 1.380(5)
C12 H12 0.9500
C12 C13 1.379(5)
C13 H13 0.9500
C13 C14 1.370(4)
C14 H14 0.9500
C15 H15A 0.9900
C15 H15B 0.9900
C15 C16 1.507(4)
C16 H16A 0.9800
C16 H16B 0.9800
C16 H16C 0.9800

loop_
_geom_hbond_atom_site_label_D
_geom_hbond_atom_site_label_H
_geom_hbond_atom_site_label_A
_geom_hbond_distance_DH
_geom_hbond_distance_HA
_geom_hbond_distance_DA
_geom_hbond_angle_DHA
N2 H2 O2 0.87(4) 1.85(4) 2.578(4) 140(4)
